data_4025513
loop_
_publ_author_name
'Qing-Long Xu'
'Wen-Bo Liu'
'Li-Xin Dai'
'Shu-Li You'

_publ_section_title
;
 Iridium-Catalyzed Enantioselective Allylic Substitution of O-Allyl
 Carbamothioates
;
_journal_name_full 'Journal of Organic Chemistry'
_journal_page_first 4615
_journal_page_last 4618
_journal_paper_doi 10.1021/jo1006152
_journal_volume 75
_journal_year 2010
_chemical_absolute_configuration ad
_chemical_formula_sum 'C14 H18 Br N O S'
_chemical_formula_weight 328.26
_chemical_name_systematic
; 
 ? 
;
_space_group_IT_number 4
_symmetry_cell_setting monoclinic
_symmetry_space_group_name_Hall 'P 2yb'
_symmetry_space_group_name_H-M 'P 1 21 1'
_atom_sites_solution_hydrogens geom
_atom_sites_solution_primary direct
_atom_sites_solution_secondary difmap
_audit_creation_method SHELXL-97
_cell_angle_alpha 90.00
_cell_angle_beta 93.008(10)
_cell_angle_gamma 90.00
_cell_formula_units_Z 2
_cell_length_a 11.119(5)
_cell_length_b 5.023(2)
_cell_length_c 14.212(7)
_cell_measurement_reflns_used 966
_cell_measurement_temperature 293(2)
_cell_measurement_theta_max 38.753
_cell_measurement_theta_min 4.775
_cell_volume 792.7(6)
_computing_cell_refinement 'Bruker SMART'
_computing_data_collection 'Bruker SMART'
_computing_data_reduction 'Bruker SHELXTL'
_computing_molecular_graphics 'Bruker SHELXTL'
_computing_publication_material 'Bruker SHELXTL'
_computing_structure_refinement 'SHELXL-97 (Sheldrick, 1997)'
_computing_structure_solution 'SHELXS-97 (Sheldrick, 1990)'
_diffrn_ambient_temperature 293(2)
_diffrn_measured_fraction_theta_full 0.992
_diffrn_measured_fraction_theta_max 0.992
_diffrn_measurement_device_type 'CCD area detector'
_diffrn_measurement_method 'phi and omega scans'
_diffrn_radiation_monochromator graphite
_diffrn_radiation_source 'fine-focus sealed tube'
_diffrn_radiation_type MoK\a
_diffrn_radiation_wavelength 0.71073
_diffrn_reflns_av_R_equivalents 0.0532
_diffrn_reflns_av_sigmaI/netI 0.0823
_diffrn_reflns_limit_h_max 13
_diffrn_reflns_limit_h_min -10
_diffrn_reflns_limit_k_max 6
_diffrn_reflns_limit_k_min -6
_diffrn_reflns_limit_l_max 16
_diffrn_reflns_limit_l_min -17
_diffrn_reflns_number 4184
_diffrn_reflns_theta_full 25.50
_diffrn_reflns_theta_max 25.50
_diffrn_reflns_theta_min 1.83
_exptl_absorpt_coefficient_mu 2.714
_exptl_absorpt_correction_T_max 1.0000
_exptl_absorpt_correction_T_min 0.1440
_exptl_absorpt_correction_type empirical
_exptl_absorpt_process_details sadabs
_exptl_crystal_colour colorless
_exptl_crystal_density_diffrn 1.375
_exptl_crystal_density_method 'not measured'
_exptl_crystal_description prismatic
_exptl_crystal_F_000 336
_exptl_crystal_size_max 0.297
_exptl_crystal_size_mid 0.130
_exptl_crystal_size_min 0.056
_refine_diff_density_max 0.411
_refine_diff_density_min -0.242
_refine_diff_density_rms 0.076
_refine_ls_abs_structure_details 'Flack H D (1983), Acta Cryst. A39, 876-881'
_refine_ls_abs_structure_Flack -0.05(3)
_refine_ls_extinction_method none
_refine_ls_goodness_of_fit_ref 0.846
_refine_ls_hydrogen_treatment constr
_refine_ls_matrix_type full
_refine_ls_number_parameters 154
_refine_ls_number_reflns 2703
_refine_ls_number_restraints 6
_refine_ls_restrained_S_all 0.855
_refine_ls_R_factor_all 0.1169
_refine_ls_R_factor_gt 0.0677
_refine_ls_shift/su_max 0.070
_refine_ls_shift/su_mean 0.006
_refine_ls_structure_factor_coef Fsqd
_refine_ls_weighting_details 'calc w=1/[\s^2^(Fo^2^)+(0.1317P)^2^+0.0000P] where P=(Fo^2^+2Fc^2^)/3'
_refine_ls_weighting_scheme calc
_refine_ls_wR_factor_gt 0.1771
_refine_ls_wR_factor_ref 0.2149
_reflns_number_gt 1238
_reflns_number_total 2703
_reflns_threshold_expression >2sigma(I)
_cod_data_source_file jo1006152_si_002.cif
_cod_data_source_block cd29454
_cod_depositor_comments
;
The following automatic conversions were performed:

'_symmetry_cell_setting' value 'Monoclinic' changed to 'monoclinic'
according to the built-in table from CIF Core dictionary named
'cif_core.dic' version 2.4.1 from 2010-06-29.

Automatic conversion script
Id: cif_fix_values 1646 2011-03-28 12:23:43Z adriana 
;
_cod_original_cell_volume 792.7(7)
_cod_database_code 4025513

loop_
_symmetry_equiv_pos_as_xyz
'x, y, z'
'-x, y+1/2, -z'

loop_
_atom_site_label
_atom_site_type_symbol
_atom_site_fract_x
_atom_site_fract_y
_atom_site_fract_z
_atom_site_U_iso_or_equiv
_atom_site_adp_type
_atom_site_occupancy
_atom_site_symmetry_multiplicity
_atom_site_calc_flag
_atom_site_refinement_flags
_atom_site_disorder_assembly
_atom_site_disorder_group
Br Br 1.31832(9) 0.6258(4) 0.85023(9) 0.1236(8) Uani 1 1 d . . .
S1 S 0.7200(2) 0.2937(5) 0.7357(2) 0.1050(9) Uani 1 1 d . . .
O1 O 0.5623(5) 0.6554(12) 0.6786(4) 0.0983(17) Uani 1 1 d . . .
N1 N 0.5122(6) 0.2356(13) 0.6477(5) 0.093(2) Uani 1 1 d D . .
H1 H 0.5305 0.0714 0.6577 0.112 Uiso 1 1 calc RD . .
C1 C 0.5812(7) 0.4216(19) 0.6825(6) 0.078(2) Uani 1 1 d . . .
C2 C 0.7639(7) 0.5818(18) 0.8139(6) 0.089(2) Uani 1 1 d . . .
H2 H 0.7360 0.7466 0.7829 0.106 Uiso 1 1 calc R . .
C3 C 0.7018(11) 0.552(3) 0.9039(8) 0.130(4) Uani 1 1 d D . .
H3 H 0.7262 0.4090 0.9419 0.156 Uiso 1 1 calc R . .
C4 C 0.6183(10) 0.701(4) 0.9349(10) 0.131(9) Uani 1 1 d D . .
H4A H 0.5903 0.8465 0.8998 0.221 Uiso 1 1 calc R . .
H4B H 0.5860 0.6627 0.9924 0.221 Uiso 1 1 calc R . .
C5 C 0.8989(7) 0.5889(16) 0.8253(6) 0.077(2) Uani 1 1 d . . .
C6 C 0.9622(10) 0.737(3) 0.7744(9) 0.140(5) Uani 1 1 d . . .
H6 H 0.9213 0.8383 0.7281 0.168 Uiso 1 1 calc R . .
C7 C 1.0851(11) 0.761(4) 0.7817(11) 0.143(7) Uani 1 1 d . . .
H7 H 1.1242 0.8883 0.7467 0.207 Uiso 1 1 calc R . .
C8 C 1.1444(8) 0.606(3) 0.8377(7) 0.101(3) Uani 1 1 d . . .
C9 C 1.0877(10) 0.452(3) 0.8945(9) 0.123(4) Uani 1 1 d . . .
H9 H 1.1317 0.3476 0.9379 0.147 Uiso 1 1 calc R . .
C10 C 0.9604(11) 0.442(3) 0.8914(9) 0.134(4) Uani 1 1 d . . .
H10 H 0.9202 0.3367 0.9335 0.161 Uiso 1 1 calc R . .
C11 C 0.4030(10) 0.304(3) 0.5912(10) 0.150(5) Uani 1 1 d D . .
H11A H 0.3698 0.4670 0.6155 0.180 Uiso 1 1 calc R . .
H11B H 0.4241 0.3374 0.5269 0.180 Uiso 1 1 calc R . .
C12 C 0.3123(11) 0.100(4) 0.5907(14) 0.217(8) Uani 1 1 d D . .
H12A H 0.2878 0.0730 0.6545 0.260 Uiso 1 1 calc R . .
H12B H 0.3464 -0.0657 0.5693 0.260 Uiso 1 1 calc R . .
C13 C 0.1974(15) 0.172(5) 0.5248(12) 0.210(7) Uiso 1 1 d D . .
H13A H 0.2247 0.2372 0.4653 0.252 Uiso 1 1 calc R . .
H13B H 0.1525 0.0094 0.5116 0.252 Uiso 1 1 calc R . .
C14 C 0.115(4) 0.369(9) 0.562(3) 0.231(4) Uiso 1 1 d D . .
H14A H 0.1343 0.5419 0.5379 0.266 Uiso 1 1 calc R . .
H14B H 0.1233 0.3699 0.6291 0.266 Uiso 1 1 calc R . .
H14C H 0.0338 0.3238 0.5416 0.266 Uiso 1 1 calc R . .

loop_
_atom_site_aniso_label
_atom_site_aniso_U_11
_atom_site_aniso_U_22
_atom_site_aniso_U_33
_atom_site_aniso_U_23
_atom_site_aniso_U_13
_atom_site_aniso_U_12
Br 0.0807(7) 0.1824(17) 0.1097(10) -0.0291(11) -0.0029(6) -0.0021(9)
S1 0.0955(16) 0.0702(12) 0.143(2) -0.0007(14) -0.0507(14) 0.0124(13)
O1 0.094(4) 0.056(3) 0.140(5) -0.004(3) -0.032(3) 0.017(3)
N1 0.078(4) 0.060(5) 0.137(6) -0.009(4) -0.039(4) -0.007(3)
C1 0.072(5) 0.072(6) 0.089(6) 0.013(5) -0.010(4) 0.005(5)
C2 0.093(5) 0.069(5) 0.102(6) 0.027(5) -0.021(5) -0.008(5)
C3 0.104(8) 0.172(12) 0.110(8) -0.007(8) -0.030(7) -0.026(8)
C4 0.051(7) 0.213(3) 0.116(11) -0.049(16) -0.005(7) -0.051(12)
C5 0.075(5) 0.057(4) 0.098(5) -0.005(5) -0.006(4) -0.016(5)
C6 0.084(7) 0.164(14) 0.172(11) 0.058(10) 0.008(7) 0.028(8)
C7 0.086(8) 0.211(2) 0.136(12) 0.076(13) 0.018(8) 0.015(10)
C8 0.075(5) 0.137(8) 0.092(6) -0.013(7) -0.002(5) -0.027(7)
C9 0.091(7) 0.134(9) 0.138(9) 0.018(8) -0.043(7) -0.006(7)
C10 0.115(9) 0.120(8) 0.162(10) 0.074(8) -0.046(8) -0.034(7)
C11 0.106(8) 0.098(7) 0.238(14) 0.026(9) -0.075(9) 0.007(7)
C12 0.098(8) 0.190(15) 0.35(2) -0.044(17) -0.095(11) -0.007(13)

loop_
_atom_type_symbol
_atom_type_description
_atom_type_scat_dispersion_real
_atom_type_scat_dispersion_imag
_atom_type_scat_source
C C 0.0033 0.0016 'International Tables Vol C Tables 4.2.6.8 and 6.1.1.4'
H H 0.0000 0.0000 'International Tables Vol C Tables 4.2.6.8 and 6.1.1.4'
N N 0.0061 0.0033 'International Tables Vol C Tables 4.2.6.8 and 6.1.1.4'
O O 0.0106 0.0060 'International Tables Vol C Tables 4.2.6.8 and 6.1.1.4'
S S 0.1246 0.1234 'International Tables Vol C Tables 4.2.6.8 and 6.1.1.4'
Br Br -0.2901 2.4595 'International Tables Vol C Tables 4.2.6.8 and 6.1.1.4'

loop_
_geom_angle_atom_site_label_1
_geom_angle_atom_site_label_2
_geom_angle_atom_site_label_3
_geom_angle
_geom_angle_site_symmetry_1
_geom_angle_site_symmetry_3
_geom_angle_publ_flag
C1 S1 C2 99.5(4) . . ?
C1 N1 C11 120.1(8) . . ?
C1 N1 H1 119.9 . . ?
C11 N1 H1 120.0 . . ?
O1 C1 N1 126.5(8) . . ?
O1 C1 S1 121.0(7) . . ?
N1 C1 S1 112.5(7) . . ?
C3 C2 C5 114.5(7) . . ?
C3 C2 S1 108.2(7) . . ?
C5 C2 S1 108.1(6) . . ?
C3 C2 H2 108.6 . . ?
C5 C2 H2 108.7 . . ?
S1 C2 H2 108.7 . . ?
C4 C3 C2 127.5(14) . . ?
C4 C3 H3 116.4 . . ?
C2 C3 H3 116.1 . . ?
C3 C4 H4A 120.2 . . ?
C3 C4 H4B 119.8 . . ?
H4A C4 H4B 120.0 . . ?
C6 C5 C10 116.1(9) . . ?
C6 C5 C2 122.0(8) . . ?
C10 C5 C2 121.9(8) . . ?
C5 C6 C7 125.9(12) . . ?
C5 C6 H6 117.1 . . ?
C7 C6 H6 117.0 . . ?
C8 C7 C6 118.3(14) . . ?
C8 C7 H7 120.8 . . ?
C6 C7 H7 120.9 . . ?
C7 C8 C9 119.9(10) . . ?
C7 C8 Br 120.4(10) . . ?
C9 C8 Br 119.2(10) . . ?
C8 C9 C10 121.3(10) . . ?
C8 C9 H9 119.3 . . ?
C10 C9 H9 119.4 . . ?
C5 C10 C9 118.0(10) . . ?
C5 C10 H10 121.0 . . ?
C9 C10 H10 120.9 . . ?
C12 C11 N1 113.5(10) . . ?
C12 C11 H11A 109.1 . . ?
N1 C11 H11A 108.9 . . ?
C12 C11 H11B 108.7 . . ?
N1 C11 H11B 108.8 . . ?
H11A C11 H11B 107.7 . . ?
C11 C12 C13 112.6(15) . . ?
C11 C12 H12A 108.9 . . ?
C13 C12 H12A 108.8 . . ?
C11 C12 H12B 109.3 . . ?
C13 C12 H12B 109.3 . . ?
H12A C12 H12B 107.8 . . ?
C14 C13 C12 116(3) . . ?
C14 C13 H13A 106.5 . . ?
C12 C13 H13A 108.2 . . ?
C14 C13 H13B 109.6 . . ?
C12 C13 H13B 108.5 . . ?
H13A C13 H13B 107.5 . . ?
C13 C14 H14A 109.4 . . ?
C13 C14 H14B 109.1 . . ?
H14A C14 H14B 109.6 . . ?
C13 C14 H14C 109.9 . . ?
H14A C14 H14C 109.2 . . ?
H14B C14 H14C 109.3 . . ?

loop_
_geom_bond_atom_site_label_1
_geom_bond_atom_site_label_2
_geom_bond_distance
_geom_bond_site_symmetry_2
_geom_bond_publ_flag
Br C8 1.935(9) . ?
S1 C1 1.801(8) . ?
S1 C2 1.873(10) . ?
O1 C1 1.194(10) . ?
N1 C1 1.291(10) . ?
N1 C11 1.461(11) . ?
N1 H1 0.8600 . ?
C2 C3 1.493(16) . ?
C2 C5 1.502(11) . ?
C2 H2 0.9800 . ?
C3 C4 1.289(15) . ?
C3 H3 0.9300 . ?
C4 H4A 0.9300 . ?
C4 H4B 0.9300 . ?
C5 C6 1.276(14) . ?
C5 C10 1.352(12) . ?
C6 C7 1.370(16) . ?
C6 H6 0.9300 . ?
C7 C8 1.276(17) . ?
C7 H7 0.9300 . ?
C8 C9 1.302(15) . ?
C9 C10 1.415(16) . ?
C9 H9 0.9300 . ?
C10 H10 0.9300 . ?
C11 C12 1.437(15) . ?
C11 H11A 0.9700 . ?
C11 H11B 0.9700 . ?
C12 C13 1.586(15) . ?
C12 H12A 0.9700 . ?
C12 H12B 0.9700 . ?
C13 C14 1.46(2) . ?
C13 H13A 0.9700 . ?
C13 H13B 0.9700 . ?
C14 H14A 0.9700 . ?
C14 H14B 0.9700 . ?
C14 H14C 0.9700 . ?

loop_
_geom_hbond_atom_site_label_D
_geom_hbond_atom_site_label_H
_geom_hbond_atom_site_label_A
_geom_hbond_distance_DH
_geom_hbond_distance_HA
_geom_hbond_distance_DA
_geom_hbond_angle_DHA
_geom_hbond_site_symmetry_A
N1 H1 O1 0.86 2.14 2.996(9) 175.5 1_545

loop_
_geom_torsion_atom_site_label_1
_geom_torsion_atom_site_label_2
_geom_torsion_atom_site_label_3
_geom_torsion_atom_site_label_4
_geom_torsion
_geom_torsion_site_symmetry_1
_geom_torsion_site_symmetry_2
_geom_torsion_site_symmetry_3
_geom_torsion_site_symmetry_4
_geom_torsion_publ_flag
C11 N1 C1 O1 4.9(16) . . . . ?
C11 N1 C1 S1 -172.1(9) . . . . ?
C2 S1 C1 O1 23.1(9) . . . . ?
C2 S1 C1 N1 -159.7(7) . . . . ?
C1 S1 C2 C3 85.1(7) . . . . ?
C1 S1 C2 C5 -150.5(6) . . . . ?
C5 C2 C3 C4 126.7(13) . . . . ?
S1 C2 C3 C4 -112.8(13) . . . . ?
C3 C2 C5 C6 -143.3(12) . . . . ?
S1 C2 C5 C6 96.1(11) . . . . ?
C3 C2 C5 C10 35.5(14) . . . . ?
S1 C2 C5 C10 -85.1(11) . . . . ?
C10 C5 C6 C7 -1(2) . . . . ?
C2 C5 C6 C7 178.1(14) . . . . ?
C5 C6 C7 C8 7(3) . . . . ?
C6 C7 C8 C9 -8(2) . . . . ?
C6 C7 C8 Br 179.2(12) . . . . ?
C7 C8 C9 C10 4(2) . . . . ?
Br C8 C9 C10 176.6(10) . . . . ?
C6 C5 C10 C9 -3.8(18) . . . . ?
C2 C5 C10 C9 177.4(11) . . . . ?
C8 C9 C10 C5 2(2) . . . . ?
C1 N1 C11 C12 -155.2(14) . . . . ?
N1 C11 C12 C13 -177.0(13) . . . . ?
C11 C12 C13 C14 -76(3) . . . . ?

loop_
_cod_related_entry_id
_cod_related_entry_database
_cod_related_entry_code
1 ChemSpider 30659229
